data_7238524
loop_
_publ_author_name
'Kan, Wei-Qiu'
'Yang, Jin'
'Liu, Ying-Ying'
'Ma, Jian-Fang'

_publ_section_title
;
 Effect of organic anions on the self-assembly of Zn(ii)-containing
 coordination polymers based on trigonal N-donor ligands
;
_journal_issue 20
_journal_name_full CrystEngComm
_journal_page_first 6934
_journal_paper_doi 10.1039/c2ce25907a
_journal_volume 14
_journal_year 2012
_chemical_formula_moiety 'C24 H18 N8 O8 Zn2'
_chemical_formula_sum 'C24 H18 N8 O8 Zn2'
_chemical_formula_weight 677.20
_space_group_IT_number 15
_space_group_name_Hall '-C 2yc'
_space_group_name_H-M_alt 'C 1 2/c 1'
_symmetry_cell_setting monoclinic
_symmetry_space_group_name_Hall '-C 2yc'
_symmetry_space_group_name_H-M 'C 1 2/c 1'
_atom_sites_solution_hydrogens geom
_atom_sites_solution_primary direct
_atom_sites_solution_secondary difmap
_audit_creation_method SHELXL-97
_cell_angle_alpha 90.00
_cell_angle_beta 112.618(6)
_cell_angle_gamma 90.00
_cell_formula_units_Z 8
_cell_length_a 25.5723(13)
_cell_length_b 10.2646(3)
_cell_length_c 20.2916(9)
_cell_measurement_reflns_used 2776
_cell_measurement_temperature 293(2)
_cell_measurement_theta_max 29.1643
_cell_measurement_theta_min 3.0422
_cell_volume 4916.7(4)
_computing_cell_refinement CrysAlis
_computing_data_collection 'CrysAlis (Oxford Diffraction, 2006)'
_computing_data_reduction CrysAlis
_computing_structure_refinement 'SHELXL-97 (Sheldrick, 2008)'
_computing_structure_solution 'SHELXL-97 (Sheldrick, 2008)'
_diffrn_ambient_temperature 293(2)
_diffrn_detector_area_resol_mean 10.0
_diffrn_measured_fraction_theta_full 0.994
_diffrn_measured_fraction_theta_max 0.994
_diffrn_measurement_device_type 'Oxford Diffraction Gemini R Ultra'
_diffrn_measurement_method '\w scan'
_diffrn_radiation_monochromator graphite
_diffrn_radiation_source 'fine-focus sealed tube'
_diffrn_radiation_type MoK\a
_diffrn_radiation_wavelength 0.71069
_diffrn_reflns_av_R_equivalents 0.0455
_diffrn_reflns_av_sigmaI/netI 0.0822
_diffrn_reflns_limit_h_max 24
_diffrn_reflns_limit_h_min -30
_diffrn_reflns_limit_k_max 12
_diffrn_reflns_limit_k_min -10
_diffrn_reflns_limit_l_max 24
_diffrn_reflns_limit_l_min -23
_diffrn_reflns_number 8998
_diffrn_reflns_theta_full 25.00
_diffrn_reflns_theta_max 25.35
_diffrn_reflns_theta_min 3.30
_exptl_absorpt_coefficient_mu 2.022
_exptl_absorpt_correction_T_max 0.6879
_exptl_absorpt_correction_T_min 0.6426
_exptl_absorpt_correction_type multi-scan
_exptl_absorpt_process_details
;
CrysAlis (Oxford Diffraction, 2006)
;
_exptl_crystal_colour colorless
_exptl_crystal_density_diffrn 1.830
_exptl_crystal_density_method 'not measured'
_exptl_crystal_description block
_exptl_crystal_F_000 2736
_exptl_crystal_size_max 0.24
_exptl_crystal_size_mid 0.22
_exptl_crystal_size_min 0.20
_refine_diff_density_max 0.551
_refine_diff_density_min -0.658
_refine_diff_density_rms 0.088
_refine_ls_extinction_method none
_refine_ls_goodness_of_fit_ref 1.010
_refine_ls_hydrogen_treatment constr
_refine_ls_matrix_type full
_refine_ls_number_parameters 379
_refine_ls_number_reflns 4493
_refine_ls_number_restraints 0
_refine_ls_restrained_S_all 1.010
_refine_ls_R_factor_all 0.0737
_refine_ls_R_factor_gt 0.0443
_refine_ls_shift/su_max 0.001
_refine_ls_shift/su_mean 0.000
_refine_ls_structure_factor_coef Fsqd
_refine_ls_weighting_details 'calc w=1/[\s^2^(Fo^2^)+(0.0268P)^2^+0.0000P] where P=(Fo^2^+2Fc^2^)/3'
_refine_ls_weighting_scheme calc
_refine_ls_wR_factor_gt 0.0777
_refine_ls_wR_factor_ref 0.0868
_reflns_number_gt 3274
_reflns_number_total 4493
_reflns_threshold_expression >2\s(I)
_cod_data_source_file c2ce25907a.txt
_cod_data_source_block compound-8
_cod_original_sg_symbol_H-M 'C 2/c'
_cod_database_code 7238524

loop_
_symmetry_equiv_pos_as_xyz
'x, y, z'
'-x, y, -z+1/2'
'x+1/2, y+1/2, z'
'-x+1/2, y+1/2, -z+1/2'
'-x, -y, -z'
'x, -y, z-1/2'
'-x+1/2, -y+1/2, -z'
'x+1/2, -y+1/2, z-1/2'

loop_
_atom_site_label
_atom_site_type_symbol
_atom_site_fract_x
_atom_site_fract_y
_atom_site_fract_z
_atom_site_U_iso_or_equiv
_atom_site_adp_type
_atom_site_occupancy
_atom_site_symmetry_multiplicity
_atom_site_calc_flag
_atom_site_refinement_flags
Zn1 Zn 0.59280(2) 0.11926(4) 0.16217(3) 0.02020(14) Uani 1 1 d .
Zn2 Zn 0.58624(3) -0.33245(4) 0.53547(3) 0.03054(17) Uani 1 1 d .
C1 C 0.4763(2) -0.0160(4) 0.0848(3) 0.0344(12) Uani 1 1 d .
H1 H 0.4945 -0.0871 0.0748 0.041 Uiso 1 1 calc R
C2 C 0.4641(2) 0.1654(4) 0.1232(2) 0.0294(11) Uani 1 1 d .
H2 H 0.4694 0.2468 0.1449 0.035 Uiso 1 1 calc R
C3 C 0.35928(19) 0.1541(4) 0.0846(2) 0.0284(11) Uani 1 1 d .
H3A H 0.3476 0.1023 0.1165 0.034 Uiso 1 1 calc R
H3B H 0.3619 0.2442 0.0999 0.034 Uiso 1 1 calc R
C4 C 0.27123(19) 0.2073(4) -0.0910(2) 0.0216(10) Uani 1 1 d .
C5 C 0.25345(18) 0.2862(4) -0.1570(2) 0.0211(9) Uani 1 1 d .
C6 C 0.29143(19) 0.3756(4) -0.1662(2) 0.0322(11) Uani 1 1 d .
H6 H 0.3285 0.3818 -0.1330 0.039 Uiso 1 1 calc R
C7 C 0.2723(2) 0.4539(4) -0.2255(3) 0.0377(12) Uani 1 1 d .
H7 H 0.2965 0.5140 -0.2334 0.045 Uiso 1 1 calc R
C8 C 0.2176(2) 0.4432(4) -0.2729(2) 0.0283(11) Uani 1 1 d .
H8 H 0.2054 0.4976 -0.3126 0.034 Uiso 1 1 calc R
C9 C 0.19968(19) 0.2803(4) -0.2076(2) 0.0204(9) Uani 1 1 d .
H9 H 0.1750 0.2188 -0.2019 0.024 Uiso 1 1 calc R
C10 C 0.26950(19) 0.0715(4) -0.0142(2) 0.0240(10) Uani 1 1 d .
C11 C 0.25318(19) -0.0326(4) 0.0250(2) 0.0275(10) Uani 1 1 d .
C12 C 0.2920(2) -0.1198(4) 0.0694(3) 0.0393(12) Uani 1 1 d .
H12 H 0.3300 -0.1159 0.0757 0.047 Uiso 1 1 calc R
C13 C 0.2731(2) -0.2124(5) 0.1040(3) 0.0479(14) Uani 1 1 d .
H13 H 0.2980 -0.2727 0.1342 0.057 Uiso 1 1 calc R
C14 C 0.2167(2) -0.2140(5) 0.0931(3) 0.0438(13) Uani 1 1 d .
H14 H 0.2045 -0.2766 0.1171 0.053 Uiso 1 1 calc R
C15 C 0.19714(19) -0.0422(4) 0.0168(2) 0.0261(10) Uani 1 1 d .
H15 H 0.1714 0.0165 -0.0136 0.031 Uiso 1 1 calc R
C16 C 0.59299(18) -0.0994(4) 0.2293(2) 0.0243(10) Uani 1 1 d .
C17 C 0.58185(17) -0.5756(4) 0.1678(2) 0.0198(9) Uani 1 1 d .
C18 C 0.56425(18) -0.4307(4) 0.3942(2) 0.0242(10) Uani 1 1 d .
C19 C 0.57041(17) -0.3987(3) 0.3250(2) 0.0170(9) Uani 1 1 d .
C20 C 0.57581(17) -0.2695(3) 0.3076(2) 0.0182(9) Uani 1 1 d .
H20 H 0.5738 -0.2031 0.3377 0.022 Uiso 1 1 calc R
C21 C 0.58422(17) -0.2390(3) 0.2459(2) 0.0179(9) Uani 1 1 d .
C22 C 0.58507(18) -0.3379(3) 0.2002(2) 0.0203(9) Uani 1 1 d .
H22 H 0.5896 -0.3175 0.1580 0.024 Uiso 1 1 calc R
C23 C 0.57928(17) -0.4679(3) 0.2162(2) 0.0171(9) Uani 1 1 d .
C24 C 0.57234(18) -0.4958(3) 0.2793(2) 0.0197(10) Uani 1 1 d .
H24 H 0.5689 -0.5822 0.2908 0.024 Uiso 1 1 calc R
N1 N 0.50484(15) 0.0892(3) 0.12220(19) 0.0258(9) Uani 1 1 d .
N2 N 0.42130(17) -0.0093(3) 0.0642(2) 0.0363(10) Uani 1 1 d .
N3 N 0.41429(15) 0.1102(3) 0.08892(18) 0.0243(8) Uani 1 1 d .
N4 N 0.31742(15) 0.1431(3) 0.01292(18) 0.0226(8) Uani 1 1 d .
N5 N 0.31855(15) 0.2312(3) -0.03674(19) 0.0260(8) Uani 1 1 d .
N6 N 0.23893(15) 0.1098(3) -0.08018(19) 0.0273(9) Uani 1 1 d .
N7 N 0.18032(15) 0.3582(3) -0.26522(18) 0.0216(8) Uani 1 1 d .
N8 N 0.17793(16) -0.1309(3) 0.0498(2) 0.0303(9) Uani 1 1 d .
O1 O 0.60103(12) -0.0798(2) 0.17216(15) 0.0266(7) Uani 1 1 d .
O2 O 0.59228(15) -0.0108(3) 0.27057(17) 0.0380(9) Uani 1 1 d .
O3 O 0.58800(14) -0.5438(3) 0.11094(16) 0.0336(8) Uani 1 1 d .
O4 O 0.57873(13) -0.6896(2) 0.18765(15) 0.0269(7) Uani 1 1 d .
O5 O 0.56515(14) -0.3334(3) 0.43289(15) 0.0348(8) Uani 1 1 d .
O6 O 0.56057(15) -0.5458(3) 0.40966(16) 0.0406(9) Uani 1 1 d .
O7 O 0.60326(13) -0.1603(2) 0.57399(15) 0.0261(7) Uani 1 1 d .
H7' H 0.5998 -0.1095 0.5420 0.039 Uiso 1 1 d R
O1W O 0.49015(15) -0.3406(3) 0.50325(18) 0.0507(10) Uani 1 1 d .
H1A H 0.4631 -0.2994 0.4719 0.076 Uiso 1 1 d R
H1B H 0.4776 -0.3736 0.5327 0.076 Uiso 1 1 d R

loop_
_atom_site_aniso_label
_atom_site_aniso_U_11
_atom_site_aniso_U_22
_atom_site_aniso_U_33
_atom_site_aniso_U_23
_atom_site_aniso_U_13
_atom_site_aniso_U_12
Zn1 0.0245(3) 0.0148(2) 0.0213(3) 0.0011(2) 0.0087(2) -0.0017(2)
Zn2 0.0550(4) 0.0212(3) 0.0202(3) 0.0005(2) 0.0198(3) 0.0012(2)
C1 0.029(3) 0.027(2) 0.045(3) -0.013(2) 0.011(3) 0.000(2)
C2 0.029(3) 0.021(2) 0.034(3) -0.003(2) 0.008(3) -0.001(2)
C3 0.028(3) 0.031(2) 0.027(3) 0.000(2) 0.012(2) 0.003(2)
C4 0.021(3) 0.021(2) 0.024(2) 0.0031(19) 0.009(2) 0.0020(19)
C5 0.019(3) 0.022(2) 0.021(2) -0.0018(19) 0.006(2) 0.0027(18)
C6 0.019(3) 0.041(3) 0.032(3) 0.008(2) 0.005(2) -0.004(2)
C7 0.032(3) 0.041(3) 0.040(3) 0.014(2) 0.014(3) -0.009(2)
C8 0.030(3) 0.028(2) 0.025(3) 0.008(2) 0.009(2) 0.000(2)
C9 0.025(3) 0.017(2) 0.022(2) 0.0002(19) 0.012(2) -0.0019(18)
C10 0.021(3) 0.025(2) 0.025(3) 0.004(2) 0.007(2) 0.002(2)
C11 0.027(3) 0.027(2) 0.027(3) 0.005(2) 0.008(2) -0.002(2)
C12 0.023(3) 0.043(3) 0.045(3) 0.017(3) 0.006(3) -0.004(2)
C13 0.034(3) 0.045(3) 0.052(4) 0.029(3) 0.002(3) 0.003(2)
C14 0.040(4) 0.050(3) 0.038(3) 0.014(3) 0.012(3) -0.013(3)
C15 0.028(3) 0.023(2) 0.024(2) 0.004(2) 0.007(2) -0.001(2)
C16 0.023(3) 0.018(2) 0.027(2) 0.002(2) 0.004(2) -0.0011(18)
C17 0.014(2) 0.021(2) 0.023(2) -0.0069(19) 0.006(2) -0.0058(17)
C18 0.026(3) 0.030(2) 0.016(2) -0.003(2) 0.008(2) 0.000(2)
C19 0.018(2) 0.017(2) 0.015(2) 0.0026(18) 0.005(2) -0.0020(17)
C20 0.021(3) 0.016(2) 0.018(2) -0.0082(18) 0.008(2) 0.0010(17)
C21 0.020(3) 0.0135(19) 0.017(2) 0.0010(17) 0.004(2) -0.0003(17)
C22 0.025(3) 0.022(2) 0.017(2) -0.0008(18) 0.012(2) -0.0025(18)
C23 0.022(3) 0.0110(18) 0.021(2) -0.0009(17) 0.012(2) 0.0000(17)
C24 0.026(3) 0.012(2) 0.022(2) 0.0020(18) 0.010(2) -0.0014(17)
N1 0.025(2) 0.0175(18) 0.033(2) 0.0000(17) 0.010(2) -0.0017(16)
N2 0.031(3) 0.028(2) 0.044(3) -0.0139(19) 0.009(2) -0.0010(18)
N3 0.025(2) 0.0211(18) 0.023(2) 0.0027(16) 0.0055(19) -0.0002(17)
N4 0.016(2) 0.0278(19) 0.0199(19) 0.0040(16) 0.0027(18) -0.0009(16)
N5 0.022(2) 0.030(2) 0.024(2) 0.0061(17) 0.006(2) -0.0032(17)
N6 0.022(2) 0.0271(19) 0.028(2) 0.0039(17) 0.0041(19) -0.0044(17)
N7 0.024(2) 0.0202(18) 0.0200(19) 0.0001(15) 0.0072(18) 0.0000(15)
N8 0.034(3) 0.031(2) 0.029(2) 0.0037(18) 0.015(2) -0.0025(18)
O1 0.033(2) 0.0193(14) 0.0269(17) 0.0066(13) 0.0103(16) -0.0016(13)
O2 0.059(3) 0.0165(15) 0.044(2) -0.0055(15) 0.026(2) -0.0042(15)
O3 0.055(2) 0.0271(16) 0.0306(18) -0.0093(14) 0.0297(19) -0.0098(15)
O4 0.040(2) 0.0122(14) 0.0301(18) -0.0055(13) 0.0151(17) 0.0023(13)
O5 0.056(2) 0.0326(17) 0.0185(17) -0.0021(14) 0.0167(18) 0.0023(15)
O6 0.071(3) 0.0263(17) 0.035(2) 0.0041(15) 0.033(2) -0.0058(16)
O7 0.045(2) 0.0178(14) 0.0212(16) 0.0004(12) 0.0190(17) 0.0016(13)
O1W 0.048(3) 0.067(2) 0.039(2) 0.0050(18) 0.019(2) -0.0086(18)

loop_
_atom_type_symbol
_atom_type_description
_atom_type_scat_dispersion_real
_atom_type_scat_dispersion_imag
_atom_type_scat_source
C C 0.0033 0.0016 'International Tables Vol C Tables 4.2.6.8 and 6.1.1.4'
H H 0.0000 0.0000 'International Tables Vol C Tables 4.2.6.8 and 6.1.1.4'
N N 0.0061 0.0033 'International Tables Vol C Tables 4.2.6.8 and 6.1.1.4'
O O 0.0106 0.0060 'International Tables Vol C Tables 4.2.6.8 and 6.1.1.4'
Zn Zn 0.2839 1.4301 'International Tables Vol C Tables 4.2.6.8 and 6.1.1.4'

loop_
_geom_angle_atom_site_label_1
_geom_angle_atom_site_label_2
_geom_angle_atom_site_label_3
_geom_angle
_geom_angle_site_symmetry_1
_geom_angle_site_symmetry_3
O7 Zn1 O1 105.06(10) 6 .
O7 Zn1 O4 96.94(10) 6 1_565
O1 Zn1 O4 157.98(10) . 1_565
O7 Zn1 N1 100.45(13) 6 .
O1 Zn1 N1 86.91(12) . .
O4 Zn1 N1 88.43(12) 1_565 .
O7 Zn1 N7 97.49(12) 6 8_556
O1 Zn1 N7 89.96(12) . 8_556
O4 Zn1 N7 87.86(12) 1_565 8_556
N1 Zn1 N7 161.99(12) . 8_556
O7 Zn2 O5 111.63(12) . .
O7 Zn2 O3 110.07(11) . 6_546
O5 Zn2 O3 137.94(12) . 6_546
O7 Zn2 N8 92.23(12) . 8_546
O5 Zn2 N8 89.10(13) . 8_546
O3 Zn2 N8 94.53(12) 6_546 8_546
O7 Zn2 O1W 101.59(12) . .
O5 Zn2 O1W 82.43(12) . .
O3 Zn2 O1W 84.26(13) 6_546 .
N8 Zn2 O1W 165.70(12) 8_546 .
N2 C1 N1 114.7(4) . .
N2 C1 H1 122.6 . .
N1 C1 H1 122.6 . .
N1 C2 N3 110.3(4) . .
N1 C2 H2 124.8 . .
N3 C2 H2 124.8 . .
N4 C3 N3 111.4(3) . .
N4 C3 H3A 109.4 . .
N3 C3 H3A 109.4 . .
N4 C3 H3B 109.4 . .
N3 C3 H3B 109.4 . .
H3A C3 H3B 108.0 . .
N5 C4 N6 115.0(4) . .
N5 C4 C5 121.5(3) . .
N6 C4 C5 123.5(4) . .
C9 C5 C6 118.6(4) . .
C9 C5 C4 121.8(3) . .
C6 C5 C4 119.5(4) . .
C7 C6 C5 118.0(4) . .
C7 C6 H6 121.0 . .
C5 C6 H6 121.0 . .
C8 C7 C6 119.6(4) . .
C8 C7 H7 120.2 . .
C6 C7 H7 120.2 . .
N7 C8 C7 123.5(4) . .
N7 C8 H8 118.3 . .
C7 C8 H8 118.3 . .
N7 C9 C5 123.8(4) . .
N7 C9 H9 118.1 . .
C5 C9 H9 118.1 . .
N6 C10 N4 109.9(3) . .
N6 C10 C11 125.2(4) . .
N4 C10 C11 124.8(4) . .
C15 C11 C12 119.0(4) . .
C15 C11 C10 118.6(4) . .
C12 C11 C10 122.4(4) . .
C13 C12 C11 118.3(4) . .
C13 C12 H12 120.8 . .
C11 C12 H12 120.8 . .
C14 C13 C12 118.7(5) . .
C14 C13 H13 120.6 . .
C12 C13 H13 120.6 . .
N8 C14 C13 124.2(4) . .
N8 C14 H14 117.9 . .
C13 C14 H14 117.9 . .
N8 C15 C11 123.7(4) . .
N8 C15 H15 118.2 . .
C11 C15 H15 118.2 . .
O2 C16 O1 123.4(3) . .
O2 C16 C21 120.2(3) . .
O1 C16 C21 116.4(3) . .
O4 C17 O3 125.5(3) . .
O4 C17 C23 117.1(3) . .
O3 C17 C23 117.3(3) . .
O6 C18 O5 125.6(4) . .
O6 C18 C19 119.4(3) . .
O5 C18 C19 115.0(3) . .
C24 C19 C20 119.1(3) . .
C24 C19 C18 121.0(3) . .
C20 C19 C18 119.9(3) . .
C21 C20 C19 120.6(3) . .
C21 C20 H20 119.7 . .
C19 C20 H20 119.7 . .
C22 C21 C20 119.3(3) . .
C22 C21 C16 120.4(3) . .
C20 C21 C16 120.4(3) . .
C21 C22 C23 121.1(3) . .
C21 C22 H22 119.5 . .
C23 C22 H22 119.5 . .
C24 C23 C22 118.4(3) . .
C24 C23 C17 120.4(3) . .
C22 C23 C17 121.2(3) . .
C19 C24 C23 121.5(3) . .
C19 C24 H24 119.2 . .
C23 C24 H24 119.2 . .
C2 N1 C1 102.9(4) . .
C2 N1 Zn1 130.3(3) . .
C1 N1 Zn1 126.7(3) . .
C1 N2 N3 102.0(3) . .
C2 N3 N2 110.1(3) . .
C2 N3 C3 128.1(4) . .
N2 N3 C3 121.3(3) . .
C10 N4 N5 109.5(3) . .
C10 N4 C3 131.2(3) . .
N5 N4 C3 118.4(3) . .
C4 N5 N4 102.8(3) . .
C10 N6 C4 102.8(4) . .
C9 N7 C8 116.5(4) . .
C9 N7 Zn1 126.4(3) . 8_455
C8 N7 Zn1 116.4(3) . 8_455
C15 N8 C14 116.1(4) . .
C15 N8 Zn2 127.5(3) . 8_445
C14 N8 Zn2 116.3(3) . 8_445
C16 O1 Zn1 101.6(2) . .
C17 O3 Zn2 124.5(2) . 6_545
C17 O4 Zn1 139.4(2) . 1_545
C18 O5 Zn2 127.0(3) . .
Zn2 O7 Zn1 118.92(12) . 6_556
Zn2 O7 H7' 109.3 . .
Zn1 O7 H7' 125.6 6_556 .
Zn2 O1W H1A 132.2 . .
Zn2 O1W H1B 117.9 . .
H1A O1W H1B 107.7 . .

loop_
_geom_bond_atom_site_label_1
_geom_bond_atom_site_label_2
_geom_bond_distance
_geom_bond_site_symmetry_2
Zn1 O7 1.954(2) 6
Zn1 O1 2.056(3) .
Zn1 O4 2.095(2) 1_565
Zn1 N1 2.100(4) .
Zn1 N7 2.167(4) 8_556
Zn2 O7 1.913(2) .
Zn2 O5 1.939(3) .
Zn2 O3 1.977(3) 6_546
Zn2 N8 2.280(4) 8_546
Zn2 O1W 2.288(3) .
C1 N2 1.305(6) .
C1 N1 1.360(5) .
C1 H1 0.9300 .
C2 N1 1.309(5) .
C2 N3 1.321(5) .
C2 H2 0.9300 .
C3 N4 1.441(6) .
C3 N3 1.447(5) .
C3 H3A 0.9700 .
C3 H3B 0.9700 .
C4 N5 1.309(5) .
C4 N6 1.368(5) .
C4 C5 1.478(5) .
C5 C9 1.365(6) .
C5 C6 1.400(5) .
C6 C7 1.372(6) .
C6 H6 0.9300 .
C7 C8 1.363(6) .
C7 H7 0.9300 .
C8 N7 1.346(5) .
C8 H8 0.9300 .
C9 N7 1.345(5) .
C9 H9 0.9300 .
C10 N6 1.324(5) .
C10 N4 1.351(5) .
C10 C11 1.484(5) .
C11 C15 1.381(6) .
C11 C12 1.383(6) .
C12 C13 1.376(6) .
C12 H12 0.9300 .
C13 C14 1.372(7) .
C13 H13 0.9300 .
C14 N8 1.346(6) .
C14 H14 0.9300 .
C15 N8 1.332(5) .
C15 H15 0.9300 .
C16 O2 1.242(5) .
C16 O1 1.268(5) .
C16 C21 1.509(5) .
C17 O4 1.249(4) .
C17 O3 1.266(4) .
C17 C23 1.497(5) .
C18 O6 1.235(5) .
C18 O5 1.265(5) .
C18 C19 1.508(5) .
C19 C24 1.375(5) .
C19 C20 1.393(5) .
C20 C21 1.385(5) .
C20 H20 0.9300 .
C21 C22 1.381(5) .
C22 C23 1.395(5) .
C22 H22 0.9300 .
C23 C24 1.387(5) .
C24 H24 0.9300 .
N2 N3 1.362(4) .
N4 N5 1.362(4) .
N7 Zn1 2.167(4) 8_455
N8 Zn2 2.280(4) 8_445
O3 Zn2 1.977(3) 6_545
O4 Zn1 2.095(2) 1_545
O7 Zn1 1.954(2) 6_556
O7 H7' 0.8106 .
O1W H1A 0.8500 .
O1W H1B 0.8497 .

loop_
_geom_torsion_atom_site_label_1
_geom_torsion_atom_site_label_2
_geom_torsion_atom_site_label_3
_geom_torsion_atom_site_label_4
_geom_torsion
_geom_torsion_site_symmetry_1
_geom_torsion_site_symmetry_4
N5 C4 C5 C9 -166.4(4) . .
N6 C4 C5 C9 10.1(6) . .
N5 C4 C5 C6 9.5(5) . .
N6 C4 C5 C6 -174.1(4) . .
C9 C5 C6 C7 0.6(6) . .
C4 C5 C6 C7 -175.4(4) . .
C5 C6 C7 C8 0.5(6) . .
C6 C7 C8 N7 -0.4(7) . .
C6 C5 C9 N7 -1.9(6) . .
C4 C5 C9 N7 174.0(3) . .
N6 C10 C11 C15 -38.7(6) . .
N4 C10 C11 C15 139.9(4) . .
N6 C10 C11 C12 141.4(5) . .
N4 C10 C11 C12 -40.0(6) . .
C15 C11 C12 C13 -0.4(7) . .
C10 C11 C12 C13 179.5(4) . .
C11 C12 C13 C14 -0.1(8) . .
C12 C13 C14 N8 0.6(8) . .
C12 C11 C15 N8 0.6(7) . .
C10 C11 C15 N8 -179.3(4) . .
O6 C18 C19 C24 -0.4(6) . .
O5 C18 C19 C24 177.4(4) . .
O6 C18 C19 C20 -178.6(4) . .
O5 C18 C19 C20 -0.8(6) . .
C24 C19 C20 C21 -1.3(6) . .
C18 C19 C20 C21 176.9(4) . .
C19 C20 C21 C22 2.4(6) . .
C19 C20 C21 C16 -176.9(4) . .
O2 C16 C21 C22 -179.9(4) . .
O1 C16 C21 C22 -0.1(6) . .
O2 C16 C21 C20 -0.6(6) . .
O1 C16 C21 C20 179.2(4) . .
C20 C21 C22 C23 -1.9(6) . .
C16 C21 C22 C23 177.4(4) . .
C21 C22 C23 C24 0.3(6) . .
C21 C22 C23 C17 -178.2(4) . .
O4 C17 C23 C24 -1.5(6) . .
O3 C17 C23 C24 179.7(4) . .
O4 C17 C23 C22 177.0(4) . .
O3 C17 C23 C22 -1.8(6) . .
C20 C19 C24 C23 -0.3(6) . .
C18 C19 C24 C23 -178.5(4) . .
C22 C23 C24 C19 0.8(6) . .
C17 C23 C24 C19 179.3(4) . .
N3 C2 N1 C1 0.1(5) . .
N3 C2 N1 Zn1 177.1(3) . .
N2 C1 N1 C2 -1.0(5) . .
N2 C1 N1 Zn1 -178.2(3) . .
O7 Zn1 N1 C2 -102.1(4) 6 .
O1 Zn1 N1 C2 153.1(4) . .
O4 Zn1 N1 C2 -5.4(4) 1_565 .
N7 Zn1 N1 C2 72.8(6) 8_556 .
O7 Zn1 N1 C1 74.2(4) 6 .
O1 Zn1 N1 C1 -30.5(4) . .
O4 Zn1 N1 C1 171.0(4) 1_565 .
N7 Zn1 N1 C1 -110.8(5) 8_556 .
N1 C1 N2 N3 1.4(5) . .
N1 C2 N3 N2 0.7(5) . .
N1 C2 N3 C3 172.2(4) . .
C1 N2 N3 C2 -1.3(5) . .
C1 N2 N3 C3 -173.4(4) . .
N4 C3 N3 C2 136.5(4) . .
N4 C3 N3 N2 -53.0(5) . .
N6 C10 N4 N5 -0.1(4) . .
C11 C10 N4 N5 -178.9(3) . .
N6 C10 N4 C3 168.7(4) . .
C11 C10 N4 C3 -10.1(6) . .
N3 C3 N4 C10 117.5(4) . .
N3 C3 N4 N5 -74.5(4) . .
N6 C4 N5 N4 0.3(4) . .
C5 C4 N5 N4 177.0(3) . .
C10 N4 N5 C4 -0.1(4) . .
C3 N4 N5 C4 -170.6(3) . .
N4 C10 N6 C4 0.3(4) . .
C11 C10 N6 C4 179.0(4) . .
N5 C4 N6 C10 -0.4(4) . .
C5 C4 N6 C10 -177.0(3) . .
C5 C9 N7 C8 1.9(5) . .
C5 C9 N7 Zn1 -168.3(3) . 8_455
C7 C8 N7 C9 -0.7(6) . .
C7 C8 N7 Zn1 170.5(3) . 8_455
C11 C15 N8 C14 -0.2(6) . .
C11 C15 N8 Zn2 -175.3(3) . 8_445
C13 C14 N8 C15 -0.4(7) . .
C13 C14 N8 Zn2 175.3(4) . 8_445
O2 C16 O1 Zn1 -12.2(5) . .
C21 C16 O1 Zn1 168.0(3) . .
O7 Zn1 O1 C16 -179.1(3) 6 .
O4 Zn1 O1 C16 -1.0(5) 1_565 .
N1 Zn1 O1 C16 -79.1(3) . .
N7 Zn1 O1 C16 83.2(3) 8_556 .
O4 C17 O3 Zn2 6.6(6) . 6_545
C23 C17 O3 Zn2 -174.8(3) . 6_545
O3 C17 O4 Zn1 12.5(7) . 1_545
C23 C17 O4 Zn1 -166.1(3) . 1_545
O6 C18 O5 Zn2 22.3(6) . .
C19 C18 O5 Zn2 -155.5(3) . .
O7 Zn2 O5 C18 162.4(3) . .
O3 Zn2 O5 C18 -25.5(4) 6_546 .
N8 Zn2 O5 C18 70.3(3) 8_546 .
O1W Zn2 O5 C18 -98.1(3) . .
O5 Zn2 O7 Zn1 153.18(16) . 6_556
O3 Zn2 O7 Zn1 -21.3(2) 6_546 6_556
N8 Zn2 O7 Zn1 -116.90(17) 8_546 6_556
O1W Zn2 O7 Zn1 66.81(18) . 6_556
